data_4000615
_journal_name_full 'Chemistry of Materials'
_journal_paper_doi 10.1021/cm050787y
_journal_year 2005
_chemical_formula_sum 'Ba7 Se11.9 Sn3 Te1.1'
_chemical_formula_weight 2397.43
_space_group_IT_number 62
_symmetry_cell_setting orthorhombic
_symmetry_space_group_name_Hall '-P 2ac 2n'
_symmetry_space_group_name_H-M 'P n m a'
_cell_angle_alpha 90.00
_cell_angle_beta 90.00
_cell_angle_gamma 90.00
_cell_formula_units_Z 4
_cell_length_a 12.845(3)
_cell_length_b 25.098(6)
_cell_length_c 9.2421(15)
_cell_measurement_temperature 298(2)
_cell_volume 2979.6(11)
_diffrn_ambient_temperature 298(2)
_exptl_crystal_density_diffrn 5.344
_cod_original_formula_sum 'Ba7 Se11.90 Sn3 Te1.10'
_cod_database_code 4000615

loop_
_symmetry_equiv_pos_as_xyz
'x, y, z'
'-x+1/2, -y, z+1/2'
'-x, y+1/2, -z'
'x+1/2, -y+1/2, -z+1/2'
'-x, -y, -z'
'x-1/2, y, -z-1/2'
'x, -y-1/2, z'
'-x-1/2, y-1/2, z-1/2'

loop_
_atom_site_label
_atom_site_type_symbol
_atom_site_fract_x
_atom_site_fract_y
_atom_site_fract_z
_atom_site_U_iso_or_equiv
_atom_site_adp_type
_atom_site_occupancy
_atom_site_symmetry_multiplicity
_atom_site_calc_flag
_atom_site_refinement_flags
_atom_site_disorder_assembly
_atom_site_disorder_group
Ba1 Ba 0.18975(4) 0.532274(19) 0.38103(6) 0.01682(12) Uani 1 1 d . . .
Ba2 Ba 0.34206(5) 0.65398(2) 0.90619(6) 0.02331(13) Uani 1 1 d . . .
Ba3 Ba 0.14192(6) 0.7500 0.60448(7) 0.01665(15) Uani 1 2 d S . .
Ba4 Ba 0.97804(4) 0.659003(19) 0.08467(6) 0.01949(12) Uani 1 1 d . . .
Sn1 Sn 0.25963(6) 0.7500 0.19502(8) 0.01142(15) Uani 1 2 d S . .
Sn2 Sn 0.04682(4) 0.55185(2) 0.80073(6) 0.01248(12) Uani 1 1 d . . .
Se1 Se 0.95339(9) 0.7500 0.35642(13) 0.0173(2) Uani 1 2 d S . .
Se2 Se 0.14167(6) 0.42809(3) 0.14311(9) 0.01485(17) Uani 1 1 d . . .
Se3 Se 0.16208(7) 0.57086(3) 0.01371(9) 0.01609(17) Uani 1 1 d . . .
Se4 Se 0.15418(9) 0.7500 0.96588(12) 0.0148(2) Uani 1 2 d S . .
Se5 Se 0.21944(7) 0.66727(3) 0.32848(10) 0.02048(19) Uani 1 1 d . . .
Se6 Se 0.09187(7) 0.62154(3) 0.61602(10) 0.0217(2) Uani 1 1 d . . .
Te7 Te 0.07786(6) 0.45806(3) 0.68306(8) 0.0177(2) Uani 0.404(8) 1 d P . .
Se7 Se 0.07786(6) 0.45806(3) 0.68306(8) 0.0177(2) Uani 0.596(8) 1 d P . .
Te8 Te 0.89658(8) 0.7500 0.82634(11) 0.0171(3) Uani 0.295(11) 2 d SP . .
Se8 Se 0.89658(8) 0.7500 0.82634(11) 0.0171(3) Uani 0.705(11) 2 d SP . .

loop_
_atom_site_aniso_label
_atom_site_aniso_U_11
_atom_site_aniso_U_22
_atom_site_aniso_U_33
_atom_site_aniso_U_23
_atom_site_aniso_U_13
_atom_site_aniso_U_12
Ba1 0.0173(3) 0.0160(2) 0.0171(3) -0.00227(17) -0.00089(19) 0.00044(18)
Ba2 0.0235(3) 0.0174(2) 0.0290(3) -0.0061(2) 0.0060(2) -0.0004(2)
Ba3 0.0184(4) 0.0182(3) 0.0133(3) 0.000 -0.0035(3) 0.000
Ba4 0.0181(3) 0.0174(2) 0.0230(3) -0.00553(19) 0.0042(2) 0.00016(19)
Sn1 0.0119(4) 0.0136(3) 0.0088(3) 0.000 0.0004(3) 0.000
Sn2 0.0120(3) 0.0131(2) 0.0123(3) -0.00074(19) 0.0005(2) 0.00053(19)
Se1 0.0118(6) 0.0269(6) 0.0131(6) 0.000 -0.0023(4) 0.000
Se2 0.0132(4) 0.0174(3) 0.0140(4) 0.0013(3) 0.0023(3) -0.0008(3)
Se3 0.0151(4) 0.0192(4) 0.0140(4) -0.0006(3) -0.0016(3) 0.0004(3)
Se4 0.0143(6) 0.0210(5) 0.0089(5) 0.000 -0.0013(4) 0.000
Se5 0.0252(5) 0.0126(3) 0.0237(5) 0.0050(3) -0.0014(4) -0.0026(3)
Se6 0.0242(5) 0.0154(4) 0.0253(5) 0.0058(3) 0.0104(4) 0.0026(3)
Te7 0.0168(4) 0.0199(3) 0.0165(4) 0.0006(3) 0.0019(3) 0.0019(3)
Se7 0.0168(4) 0.0199(3) 0.0165(4) 0.0006(3) 0.0019(3) 0.0019(3)
Te8 0.0162(6) 0.0179(5) 0.0172(6) 0.000 -0.0040(4) 0.000
Se8 0.0162(6) 0.0179(5) 0.0172(6) 0.000 -0.0040(4) 0.000

loop_
_geom_bond_atom_site_label_1
_geom_bond_atom_site_label_2
_geom_bond_distance
_geom_bond_site_symmetry_2
_geom_bond_publ_flag
Ba1 Se6 3.3641(11) . ?
Ba1 Se2 3.3979(11) 2_565 ?
Ba1 Se3 3.4389(11) 2_565 ?
Ba1 Se5 3.4438(12) . ?
Ba1 Se2 3.4719(11) . ?
Ba1 Se7 3.4967(12) 5_566 ?
Ba1 Te7 3.4967(12) 5_566 ?
Ba1 Se7 3.5096(11) 2_564 ?
Ba1 Te7 3.5096(11) 2_564 ?
Ba1 Se3 3.5480(11) . ?
Ba1 Te7 3.6508(10) . ?
Ba2 Se2 3.1934(11) 2_565 ?
Ba2 Se3 3.2687(11) 1_556 ?
Ba2 Se8 3.3040(10) 6_557 ?
Ba2 Te8 3.3040(10) 6_557 ?
Ba2 Se6 3.3170(13) 6_657 ?
Ba2 Se4 3.4548(11) . ?
Ba2 Se1 3.5590(11) 6_557 ?
Ba2 Sn1 3.7489(9) 1_556 ?
Ba2 Te7 3.9387(11) 2_565 ?
Ba2 Ba3 4.4935(10) . ?
Ba2 Ba3 4.5447(12) 6_657 ?
Ba2 Ba1 4.6982(13) 2_565 ?
Ba3 Se6 3.2892(11) . ?
Ba3 Se6 3.2892(11) 7_575 ?
Ba3 Se8 3.3331(15) 6_557 ?
Ba3 Te8 3.3331(15) 6_557 ?
Ba3 Se1 3.3349(15) 1_455 ?
Ba3 Se4 3.3438(14) . ?
Ba3 Se5 3.4366(12) . ?
Ba3 Se5 3.4366(12) 7_575 ?
Ba3 Se8 3.7598(15) 1_455 ?
Ba3 Te8 3.7598(15) 1_455 ?
Ba3 Ba2 4.4935(10) 7_575 ?
Ba4 Se3 3.3034(11) 1_655 ?
Ba4 Se4 3.3971(11) 1_654 ?
Ba4 Se2 3.4020(11) 5_665 ?
Ba4 Se1 3.4094(11) . ?
Ba4 Se5 3.4237(13) 6_656 ?
Ba4 Se8 3.4657(10) 1_554 ?
Ba4 Te8 3.4657(10) 1_554 ?
Ba4 Se7 3.7088(10) 5_666 ?
Ba4 Te7 3.7088(10) 5_666 ?
Ba4 Se5 3.8388(13) 1_655 ?
Ba4 Sn2 3.8600(9) 1_654 ?
Ba4 Ba4 4.5677(14) 7_575 ?
Sn1 Se5 2.4697(10) 7_575 ?
Sn1 Se5 2.4697(10) . ?
Sn1 Se4 2.5138(14) 1_554 ?
Sn1 Se1 2.5339(15) 6_556 ?
Sn1 Ba2 3.7489(9) 1_554 ?
Sn1 Ba2 3.7489(9) 7_574 ?
Sn2 Se3 2.5089(11) 1_556 ?
Sn2 Se6 2.5117(11) . ?
Sn2 Se2 2.5270(11) 5_566 ?
Sn2 Te7 2.6236(10) . ?
Sn2 Ba4 3.8600(9) 1_456 ?
Sn2 Ba1 4.0569(10) 2_565 ?
Sn2 Ba1 4.0638(9) 5_566 ?
Se1 Sn1 2.5340(15) 6_656 ?
Se1 Ba3 3.3349(15) 1_655 ?
Se1 Ba4 3.4094(11) 7_575 ?
Se1 Ba2 3.5590(11) 4_566 ?
Se1 Ba2 3.5590(12) 6_657 ?
Se2 Sn2 2.5270(11) 5_566 ?
Se2 Ba2 3.1934(11) 2_564 ?
Se2 Ba1 3.3979(10) 2_564 ?
Se2 Ba4 3.4020(11) 5_665 ?
Se3 Sn2 2.5089(10) 1_554 ?
Se3 Ba2 3.2687(11) 1_554 ?
Se3 Ba4 3.3034(11) 1_455 ?
Se3 Ba1 3.4389(11) 2_564 ?
Se4 Sn1 2.5138(14) 1_556 ?
Se4 Ba4 3.3971(11) 1_456 ?
Se4 Ba4 3.3971(11) 7_476 ?
Se4 Ba2 3.4548(12) 7_575 ?
Se5 Ba4 3.4237(13) 6_556 ?
Se5 Ba4 3.8388(13) 1_455 ?
Se6 Ba2 3.3170(13) 6_557 ?
Te7 Ba1 3.4967(12) 5_566 ?
Te7 Ba1 3.5096(11) 2_565 ?
Te7 Ba4 3.7088(10) 5_666 ?
Te7 Ba2 3.9387(11) 2_564 ?
Te8 Ba2 3.3040(10) 6_657 ?
Te8 Ba2 3.3040(10) 4_566 ?
Te8 Ba3 3.3331(15) 6_657 ?
Te8 Ba4 3.4657(11) 7_576 ?
Te8 Ba4 3.4657(10) 1_556 ?
Te8 Ba3 3.7598(15) 1_655 ?
